data_4106699
loop_
_publ_author_name
'Aaron D. Finke'
'Dustin E. Gross'
'Amy Han'
'Jeffrey S. Moore'

_publ_contact_author
; 
Jeffrey S. Moore 
University of Illinois 
School of Chemical Sciences, Box 55-5 
600 South Mathews Avenue 
Urbana, Illinois  61801 
USA 
;
_publ_contact_author_email jsmoore@illinois.edu
_publ_contact_author_fax '1  217 244-0181'
_publ_contact_author_phone '1  217 244 5289'
_publ_section_title
;
 Engineering Solid-State Morphologies in Carbazole-Ethynylene Macrocycles
;
_journal_name_full 'Journal of the American Chemical Society'
_journal_page_first 14063
_journal_page_last 14070
_journal_paper_doi 10.1021/ja204795q
_journal_volume 133
_journal_year 2011
_chemical_formula_moiety 'C92 H100 N4'
_chemical_formula_sum 'C92 H100 N4'
_chemical_formula_weight 1261.76
_chemical_name_systematic
;
 ?
;
_space_group_IT_number 2
_symmetry_cell_setting triclinic
_symmetry_space_group_name_Hall '-P 1'
_symmetry_space_group_name_H-M 'P -1'
_atom_sites_solution_hydrogens geom
_atom_sites_solution_primary direct
_atom_sites_solution_secondary difmap
_audit_creation_method SHELXL-97
_cell_angle_alpha 95.9930(10)
_cell_angle_beta 98.7200(10)
_cell_angle_gamma 102.3650(10)
_cell_formula_units_Z 1
_cell_length_a 9.6728(2)
_cell_length_b 12.2684(2)
_cell_length_c 15.8148(3)
_cell_measurement_reflns_used 4121
_cell_measurement_temperature 100(2)
_cell_measurement_theta_max 54.02
_cell_measurement_theta_min 3.73
_cell_volume 1793.72(6)
_computing_cell_refinement 'SAINT V7.23A (Bruker, 2005)'
_computing_data_collection 'APEX2 V2.0-1 (Bruker, 2004)'
_computing_data_reduction
; 
SAINT V7.23A, XPREP V2005/2, SADABS V2007/4, TWINABS V2007/5 
(Bruker, 2005 & 2007) 
;
_computing_molecular_graphics 'SHELXTL V6.12 (Bruker, 2005)'
_computing_publication_material 'XCIF V6.12 (Bruker, 2005)'
_computing_structure_refinement 'SHELXTL V6.12 (Bruker, 2005)'
_computing_structure_solution 'SHELXTL V6.12 (Bruker, 2005)'
_diffrn_ambient_temperature 100(2)
_diffrn_measured_fraction_theta_full 0.990
_diffrn_measured_fraction_theta_max 0.990
_diffrn_measurement_device_type 'Bruker APEX-II CCD'
_diffrn_measurement_method '\f and \w scans'
_diffrn_radiation_monochromator graphite
_diffrn_radiation_source 'fine-focus sealed tube'
_diffrn_radiation_type CuK\a
_diffrn_radiation_wavelength 1.54178
_diffrn_reflns_av_R_equivalents 0.0431
_diffrn_reflns_av_sigmaI/netI 0.0565
_diffrn_reflns_limit_h_max 10
_diffrn_reflns_limit_h_min -10
_diffrn_reflns_limit_k_max 12
_diffrn_reflns_limit_k_min -12
_diffrn_reflns_limit_l_max 16
_diffrn_reflns_limit_l_min -16
_diffrn_reflns_number 10274
_diffrn_reflns_theta_full 54.32
_diffrn_reflns_theta_max 54.32
_diffrn_reflns_theta_min 2.86
_exptl_absorpt_coefficient_mu 0.503
_exptl_absorpt_correction_T_max 0.9885
_exptl_absorpt_correction_T_min 0.9481
_exptl_absorpt_correction_type empirical
_exptl_absorpt_process_details 'SHELXTL/XPREP V2005/2 (Bruker, 2005)'
_exptl_crystal_colour colourless
_exptl_crystal_density_diffrn 1.168
_exptl_crystal_description plate
_exptl_crystal_F_000 680
_exptl_crystal_preparation
; 
The data crystal was mounted using oil (Parantone-N, Exxon) to a 
0.3 mm cryo-loop (Hampton Research) with the (? ? ?) scattering 
planes roughly normal to the spindle axis. 
;
_exptl_crystal_size_max 0.11
_exptl_crystal_size_mid 0.05
_exptl_crystal_size_min 0.02
_refine_diff_density_max 1.209
_refine_diff_density_min -1.012
_refine_diff_density_rms 0.079
_refine_ls_extinction_coef 0.0007(5)
_refine_ls_extinction_expression Fc^*^=kFc[1+0.001xFc^2^\l^3^/sin(2\q)]^-1/4^
_refine_ls_extinction_method SHELXL
_refine_ls_goodness_of_fit_ref 1.050
_refine_ls_hydrogen_treatment noref
_refine_ls_matrix_type full
_refine_ls_number_parameters 644
_refine_ls_number_reflns 4346
_refine_ls_number_restraints 666
_refine_ls_restrained_S_all 1.089
_refine_ls_R_factor_all 0.1279
_refine_ls_R_factor_gt 0.0952
_refine_ls_shift/su_max 0.000
_refine_ls_shift/su_mean 0.000
_refine_ls_structure_factor_coef Fsqd
_refine_ls_weighting_details 'calc w=1/[\s^2^(Fo^2^)+(0.1486P)^2^+5.1567P] where P=(Fo^2^+2Fc^2^)/3'
_refine_ls_weighting_scheme calc
_refine_ls_wR_factor_gt 0.2565
_refine_ls_wR_factor_ref 0.2814
_reflns_number_gt 3160
_reflns_number_total 4346
_reflns_threshold_expression >2sigma(I)
_cod_data_source_file ja204795q_si_001_7.cif
_cod_data_source_block 5
_cod_original_cell_volume 1793.71(6)
_cod_database_code 4106699

loop_
_symmetry_equiv_pos_as_xyz
'x, y, z'
'-x, -y, -z'

loop_
_atom_site_label
_atom_site_type_symbol
_atom_site_fract_x
_atom_site_fract_y
_atom_site_fract_z
_atom_site_U_iso_or_equiv
_atom_site_adp_type
_atom_site_occupancy
_atom_site_symmetry_multiplicity
_atom_site_calc_flag
_atom_site_refinement_flags
_atom_site_disorder_assembly
_atom_site_disorder_group
N1 N -0.4115(5) 0.7046(3) 0.4243(2) 0.0285(11) Uani 1 1 d . . .
N2 N 0.8109(4) 0.9610(3) 0.2535(2) 0.0286(11) Uani 1 1 d . . .
C1 C -0.4791(6) 0.6285(4) 0.3509(3) 0.0285(13) Uani 1 1 d . . .
C2 C -0.6228(6) 0.5735(4) 0.3265(3) 0.0338(14) Uani 1 1 d . . .
H2A H -0.6905 0.5825 0.3628 0.041 Uiso 1 1 calc R . .
C3 C -0.6649(6) 0.5048(4) 0.2469(3) 0.0370(14) Uani 1 1 d . . .
H3A H -0.7629 0.4662 0.2287 0.044 Uiso 1 1 calc R . .
C4 C -0.5648(6) 0.4913(4) 0.1927(3) 0.0339(14) Uani 1 1 d . . .
C5 C -0.4215(6) 0.5471(4) 0.2185(3) 0.0355(14) Uani 1 1 d . . .
H5A H -0.3538 0.5383 0.1821 0.043 Uiso 1 1 calc R . .
C6 C -0.3772(6) 0.6162(4) 0.2979(3) 0.0287(13) Uani 1 1 d . . .
C7 C -0.2418(6) 0.6883(4) 0.3422(3) 0.0290(13) Uani 1 1 d . . .
C8 C -0.1055(6) 0.7152(4) 0.3217(3) 0.0321(14) Uani 1 1 d . . .
H8A H -0.0868 0.6801 0.2695 0.038 Uiso 1 1 calc R . .
C9 C 0.0043(6) 0.7938(4) 0.3778(3) 0.0305(14) Uani 1 1 d . . .
C10 C -0.0249(6) 0.8450(4) 0.4544(3) 0.0332(14) Uani 1 1 d . . .
H10A H 0.0504 0.8986 0.4924 0.040 Uiso 1 1 calc R . .
C11 C -0.1601(6) 0.8198(4) 0.4764(3) 0.0317(14) Uani 1 1 d . . .
H11A H -0.1782 0.8547 0.5289 0.038 Uiso 1 1 calc R . .
C12 C -0.2688(6) 0.7418(4) 0.4193(3) 0.0258(13) Uani 1 1 d . . .
C13 C 0.6825(6) 0.9464(4) 0.2841(3) 0.0280(13) Uani 1 1 d . . .
C14 C 0.6499(6) 1.0002(4) 0.3578(3) 0.0313(14) Uani 1 1 d . . .
H14A H 0.7208 1.0570 0.3960 0.038 Uiso 1 1 calc R . .
C15 C 0.5124(6) 0.9692(4) 0.3741(3) 0.0307(14) Uani 1 1 d . . .
H15A H 0.4883 1.0061 0.4237 0.037 Uiso 1 1 calc R . .
C16 C 0.4065(6) 0.8841(4) 0.3192(3) 0.0286(13) Uani 1 1 d . . .
C17 C 0.4383(6) 0.8312(4) 0.2453(3) 0.0293(13) Uani 1 1 d . . .
H17A H 0.3668 0.7744 0.2075 0.035 Uiso 1 1 calc R . .
C18 C 0.5768(6) 0.8627(4) 0.2274(3) 0.0268(13) Uani 1 1 d . . .
C19 C 0.6463(6) 0.8243(4) 0.1584(3) 0.0279(13) Uani 1 1 d . . .
C20 C 0.6006(6) 0.7437(4) 0.0856(3) 0.0320(14) Uani 1 1 d . . .
H20A H 0.5043 0.6999 0.0727 0.038 Uiso 1 1 calc R . .
C21 C 0.6978(6) 0.7277(4) 0.0320(3) 0.0353(14) Uani 1 1 d . . .
C22 C 0.8405(6) 0.7898(4) 0.0530(3) 0.0361(14) Uani 1 1 d . . .
H22A H 0.9062 0.7762 0.0164 0.043 Uiso 1 1 calc R . .
C23 C 0.8889(6) 0.8703(4) 0.1253(3) 0.0343(14) Uani 1 1 d . . .
H23A H 0.9859 0.9126 0.1387 0.041 Uiso 1 1 calc R . .
C24 C 0.7905(6) 0.8869(4) 0.1777(3) 0.0282(13) Uani 1 1 d . . .
C25 C 0.1466(7) 0.8246(4) 0.3574(3) 0.0346(14) Uani 1 1 d . . .
C26 C 0.2647(7) 0.8524(4) 0.3400(3) 0.0331(14) Uani 1 1 d . . .
C27 C 0.6509(6) 0.6472(5) -0.0461(4) 0.0377(15) Uani 1 1 d . . .
C28 C 0.6119(6) 0.5825(4) -0.1119(4) 0.0369(15) Uani 1 1 d . . .
C29 C -0.4802(6) 0.7369(4) 0.4956(3) 0.0292(13) Uani 1 1 d . . .
H29A H -0.5773 0.7458 0.4719 0.035 Uiso 1 1 calc R . .
H29B H -0.4236 0.8109 0.5269 0.035 Uiso 1 1 calc R . .
C30 C -0.4942(6) 0.6522(4) 0.5592(3) 0.0316(13) Uani 1 1 d . . .
H30A H -0.4015 0.6304 0.5732 0.038 Uiso 1 1 calc R . .
H30B H -0.5679 0.5836 0.5316 0.038 Uiso 1 1 calc R . .
C31 C -0.5360(6) 0.6984(5) 0.6430(3) 0.0334(14) Uani 1 1 d . . .
H31A H -0.6136 0.7381 0.6285 0.040 Uiso 1 1 calc R . .
H31B H -0.5744 0.6346 0.6728 0.040 Uiso 1 1 calc R . .
C32 C -0.4105(6) 0.7791(5) 0.7040(3) 0.0347(14) Uani 1 1 d . . .
H32A H -0.3674 0.8393 0.6723 0.042 Uiso 1 1 calc R . .
H32B H -0.3363 0.7374 0.7215 0.042 Uiso 1 1 calc R . .
C33 C -0.4499(6) 0.8340(5) 0.7855(3) 0.0424(16) Uani 1 1 d . . .
H33A H -0.5256 0.8745 0.7683 0.051 Uiso 1 1 calc R . .
H33B H -0.4905 0.7742 0.8183 0.051 Uiso 1 1 calc R . .
C34 C -0.3233(7) 0.9161(5) 0.8441(3) 0.0469(17) Uani 1 1 d D A .
H34A H -0.2814 0.9745 0.8105 0.056 Uiso 1 1 calc R . .
H34B H -0.2488 0.8749 0.8620 0.056 Uiso 1 1 calc R . .
C35 C -0.3592(7) 0.9744(6) 0.9248(4) 0.061(2) Uani 1 1 d D . .
H35A H -0.3783 0.9192 0.9654 0.073 Uiso 0.579(9) 1 calc PR A 1
H35B H -0.4482 1.0008 0.9086 0.073 Uiso 0.579(9) 1 calc PR A 1
H35C H -0.4252 1.0223 0.9060 0.073 Uiso 0.421(9) 1 d PR A 2
H35D H -0.4127 0.9163 0.9543 0.073 Uiso 0.421(9) 1 d PR A 2
C36A C -0.2370(12) 1.0766(9) 0.9712(7) 0.054(2) Uani 0.579(9) 1 d PDU A 1
H36A H -0.1478 1.0495 0.9841 0.065 Uiso 0.579(9) 1 calc PR A 1
H36B H -0.2205 1.1314 0.9299 0.065 Uiso 0.579(9) 1 calc PR A 1
C37A C -0.2583(13) 1.1399(10) 1.0547(5) 0.055(2) Uani 0.579(9) 1 d PDU A 1
H37A H -0.1732 1.2013 1.0774 0.083 Uiso 0.579(9) 1 calc PR A 1
H37B H -0.2720 1.0879 1.0974 0.083 Uiso 0.579(9) 1 calc PR A 1
H37C H -0.3432 1.1712 1.0431 0.083 Uiso 0.579(9) 1 calc PR A 1
C36B C -0.2356(17) 1.0501(10) 0.9903(10) 0.055(2) Uani 0.421(9) 1 d PDU A 2
H36C H -0.2592 1.0612 1.0489 0.066 Uiso 0.421(9) 1 calc PR A 2
H36D H -0.1450 1.0244 0.9927 0.066 Uiso 0.421(9) 1 calc PR A 2
C37B C -0.2349(17) 1.1521(11) 0.9442(8) 0.055(2) Uani 0.421(9) 1 d PDU A 2
H37D H -0.1578 1.2153 0.9753 0.082 Uiso 0.421(9) 1 calc PR A 2
H37E H -0.3278 1.1726 0.9424 0.082 Uiso 0.421(9) 1 calc PR A 2
H37F H -0.2188 1.1345 0.8852 0.082 Uiso 0.421(9) 1 calc PR A 2
C38 C 0.9468(6) 1.0374(5) 0.2941(3) 0.0427(16) Uani 1 1 d . B .
H38A H 1.0250 0.9973 0.2912 0.051 Uiso 1 1 calc R . .
H38B H 0.9441 1.0587 0.3558 0.051 Uiso 1 1 calc R . .
C39 C 0.9818(6) 1.1437(4) 0.2529(5) 0.066(2) Uani 1 1 d D . .
H39A H 1.0297 1.1237 0.2044 0.079 Uiso 0.355(5) 1 calc PR B 1
H39B H 1.0569 1.1974 0.2962 0.079 Uiso 0.355(5) 1 calc PR B 1
H39C H 1.0137 1.1209 0.1985 0.079 Uiso 0.145(5) 1 calc PR B 2
H39D H 1.0679 1.1928 0.2913 0.079 Uiso 0.145(5) 1 calc PR B 2
H39E H 0.9516 1.1294 0.1893 0.079 Uiso 0.246(6) 1 calc PR C 3
H39F H 1.0851 1.1821 0.2681 0.079 Uiso 0.246(6) 1 calc PR C 3
H39G H 0.9697 1.1256 0.1894 0.079 Uiso 0.254(6) 1 calc PR C 4
H39H H 1.0818 1.1867 0.2758 0.079 Uiso 0.254(6) 1 calc PR C 4
C40A C 0.8777(14) 1.2130(11) 0.2173(12) 0.0345(18) Uani 0.355(5) 1 d PDU B 1
H40A H 0.8020 1.1630 0.1721 0.041 Uiso 0.355(5) 1 calc PR B 1
H40B H 0.8301 1.2377 0.2646 0.041 Uiso 0.355(5) 1 calc PR B 1
C41A C 0.9433(18) 1.3159(11) 0.1792(11) 0.0346(17) Uani 0.355(5) 1 d PDU B 1
H41A H 0.9862 1.2912 0.1297 0.042 Uiso 0.355(5) 1 calc PR B 1
H41B H 1.0222 1.3645 0.2233 0.042 Uiso 0.355(5) 1 calc PR B 1
C42A C 0.8375(13) 1.3866(9) 0.1483(7) 0.0287(19) Uani 0.355(5) 1 d PDU B 1
H42A H 0.7522 1.3361 0.1103 0.034 Uiso 0.355(5) 1 calc PR B 1
H42B H 0.8046 1.4200 0.1992 0.034 Uiso 0.355(5) 1 calc PR B 1
C43A C 0.8994(15) 1.4814(8) 0.0994(7) 0.026(2) Uani 0.355(5) 1 d PDU B 1
H43A H 0.9892 1.5290 0.1352 0.031 Uiso 0.355(5) 1 calc PR B 1
H43B H 0.8300 1.5294 0.0894 0.031 Uiso 0.355(5) 1 calc PR B 1
C44A C 0.9321(18) 1.4355(10) 0.0115(8) 0.035(2) Uani 0.355(5) 1 d PDU B 1
H44A H 0.9904 1.3792 0.0207 0.042 Uiso 0.355(5) 1 calc PR B 1
H44B H 0.8404 1.3968 -0.0272 0.042 Uiso 0.355(5) 1 calc PR B 1
C45A C 1.0126(19) 1.5282(14) -0.0324(8) 0.042(3) Uani 0.355(5) 1 d PDU B 1
H45A H 0.9426 1.5604 -0.0682 0.050 Uiso 0.355(5) 1 calc PR B 1
H45B H 1.0694 1.4956 -0.0711 0.050 Uiso 0.355(5) 1 calc PR B 1
C46A C 1.114(2) 1.6227(15) 0.0354(14) 0.085(5) Uani 0.355(5) 1 d PDU B 1
H46A H 1.1645 1.6814 0.0058 0.127 Uiso 0.355(5) 1 calc PR B 1
H46B H 1.1849 1.5911 0.0700 0.127 Uiso 0.355(5) 1 calc PR B 1
H46C H 1.0580 1.6556 0.0732 0.127 Uiso 0.355(5) 1 calc PR B 1
C40B C 0.880(2) 1.221(2) 0.230(3) 0.0352(19) Uani 0.145(5) 1 d PDU B 2
H40C H 0.7851 1.1737 0.2009 0.042 Uiso 0.145(5) 1 calc PR B 2
H40D H 0.8670 1.2629 0.2838 0.042 Uiso 0.145(5) 1 calc PR B 2
C41B C 0.934(5) 1.305(2) 0.1708(18) 0.0344(19) Uani 0.145(5) 1 d PDU B 2
H41C H 0.8744 1.2826 0.1125 0.041 Uiso 0.145(5) 1 calc PR B 2
H41D H 1.0344 1.3032 0.1657 0.041 Uiso 0.145(5) 1 calc PR B 2
C42B C 0.930(4) 1.4270(16) 0.2043(14) 0.035(2) Uani 0.145(5) 1 d PDU B 2
H42C H 1.0117 1.4578 0.2526 0.042 Uiso 0.145(5) 1 calc PR B 2
H42D H 0.8402 1.4250 0.2276 0.042 Uiso 0.145(5) 1 calc PR B 2
C43B C 0.937(3) 1.5083(12) 0.1354(14) 0.029(2) Uani 0.145(5) 1 d PDU B 2
H43C H 0.9141 1.5792 0.1585 0.035 Uiso 0.145(5) 1 calc PR B 2
H43D H 1.0360 1.5271 0.1229 0.035 Uiso 0.145(5) 1 calc PR B 2
C44B C 0.832(3) 1.456(3) 0.0522(14) 0.030(2) Uani 0.145(5) 1 d PDU B 2
H44C H 0.7660 1.5058 0.0385 0.036 Uiso 0.145(5) 1 calc PR B 2
H44D H 0.7740 1.3825 0.0604 0.036 Uiso 0.145(5) 1 calc PR B 2
C45B C 0.911(4) 1.439(3) -0.0246(16) 0.037(3) Uani 0.145(5) 1 d PDU B 2
H45C H 0.9758 1.3881 -0.0112 0.044 Uiso 0.145(5) 1 calc PR B 2
H45D H 0.8392 1.4018 -0.0766 0.044 Uiso 0.145(5) 1 calc PR B 2
C46B C 0.999(6) 1.549(4) -0.044(3) 0.056(5) Uani 0.145(5) 1 d PDU B 2
H46D H 1.0474 1.5341 -0.0924 0.084 Uiso 0.145(5) 1 calc PR B 2
H46E H 1.0707 1.5862 0.0072 0.084 Uiso 0.145(5) 1 calc PR B 2
H46F H 0.9347 1.5991 -0.0591 0.084 Uiso 0.145(5) 1 calc PR B 2
C47A C 0.8861(19) 1.2091(11) 0.2980(13) 0.035(2) Uani 0.246(6) 1 d PDU B 3
H47A H 0.7843 1.1674 0.2801 0.042 Uiso 0.246(6) 1 calc PR C 3
H47B H 0.9121 1.2116 0.3613 0.042 Uiso 0.246(6) 1 calc PR C 3
C48A C 0.9001(19) 1.3291(10) 0.2774(12) 0.0362(18) Uani 0.246(6) 1 d PDU B 3
H48A H 0.8076 1.3506 0.2798 0.043 Uiso 0.246(6) 1 calc PR C 3
H48B H 0.9186 1.3312 0.2176 0.043 Uiso 0.246(6) 1 calc PR C 3
C49A C 1.020(2) 1.4161(12) 0.3388(10) 0.039(2) Uani 0.246(6) 1 d PDU B 3
H49A H 1.1035 1.4344 0.3092 0.047 Uiso 0.246(6) 1 calc PR C 3
H49B H 0.9860 1.4860 0.3497 0.047 Uiso 0.246(6) 1 calc PR C 3
C50A C 1.0706(19) 1.3820(18) 0.4242(10) 0.047(2) Uani 0.246(6) 1 d PDU B 3
H50A H 1.1598 1.4368 0.4539 0.056 Uiso 0.246(6) 1 calc PR C 3
H50B H 1.0927 1.3070 0.4149 0.056 Uiso 0.246(6) 1 calc PR C 3
C51A C 0.952(2) 1.3775(14) 0.4820(12) 0.055(3) Uani 0.246(6) 1 d PDU B 3
H51A H 0.8609 1.3270 0.4509 0.066 Uiso 0.246(6) 1 calc PR C 3
H51B H 0.9825 1.3477 0.5359 0.066 Uiso 0.246(6) 1 calc PR C 3
C52A C 0.931(3) 1.498(2) 0.5039(16) 0.048(2) Uani 0.246(6) 1 d PDU B 3
H52A H 0.9315 1.5366 0.4517 0.058 Uiso 0.246(6) 1 calc PR C 3
H52B H 0.8371 1.4944 0.5221 0.058 Uiso 0.246(6) 1 calc PR C 3
C53A C 1.052(4) 1.567(2) 0.5765(17) 0.040(4) Uani 0.246(6) 1 d PDU B 3
H53A H 1.0363 1.6427 0.5899 0.060 Uiso 0.246(6) 1 calc PR C 3
H53B H 1.1449 1.5725 0.5578 0.060 Uiso 0.246(6) 1 calc PR C 3
H53C H 1.0514 1.5293 0.6282 0.060 Uiso 0.246(6) 1 calc PR C 3
C47B C 0.8702(14) 1.2126(11) 0.2785(15) 0.035(2) Uani 0.254(6) 1 d PDU B 4
H47C H 0.7779 1.1877 0.2373 0.042 Uiso 0.254(6) 1 calc PR C 4
H47D H 0.8517 1.2022 0.3374 0.042 Uiso 0.254(6) 1 calc PR C 4
C48B C 0.9418(18) 1.3393(9) 0.2749(12) 0.0378(17) Uani 0.254(6) 1 d PDU B 4
H48C H 0.8892 1.3900 0.3024 0.045 Uiso 0.254(6) 1 calc PR C 4
H48D H 0.9421 1.3529 0.2143 0.045 Uiso 0.254(6) 1 calc PR C 4
C49B C 1.1018(15) 1.3599(15) 0.3266(11) 0.048(2) Uani 0.254(6) 1 d PDU B 4
H49C H 1.1307 1.2874 0.3290 0.058 Uiso 0.254(6) 1 calc PR C 4
H49D H 1.1697 1.4095 0.2982 0.058 Uiso 0.254(6) 1 calc PR C 4
C50B C 1.102(2) 1.4166(17) 0.4189(10) 0.042(2) Uani 0.254(6) 1 d PDU B 4
H50C H 1.0703 1.3585 0.4554 0.050 Uiso 0.254(6) 1 calc PR C 4
H50D H 1.2000 1.4600 0.4457 0.050 Uiso 0.254(6) 1 calc PR C 4
C51B C 0.998(3) 1.4960(18) 0.4124(12) 0.043(2) Uani 0.254(6) 1 d PDU B 4
H51C H 1.0523 1.5722 0.4067 0.051 Uiso 0.254(6) 1 calc PR C 4
H51D H 0.9241 1.4686 0.3595 0.051 Uiso 0.254(6) 1 calc PR C 4
C52B C 0.923(3) 1.505(2) 0.4895(14) 0.048(2) Uani 0.254(6) 1 d PDU B 4
H52C H 0.8646 1.4292 0.4937 0.058 Uiso 0.254(6) 1 calc PR C 4
H52D H 0.8562 1.5552 0.4801 0.058 Uiso 0.254(6) 1 calc PR C 4
C53B C 1.028(4) 1.550(3) 0.5751(13) 0.040(4) Uani 0.254(6) 1 d PDU B 4
H53D H 0.9739 1.5554 0.6224 0.060 Uiso 0.254(6) 1 calc PR C 4
H53E H 1.0859 1.6249 0.5715 0.060 Uiso 0.254(6) 1 calc PR C 4
H53F H 1.0916 1.4987 0.5861 0.060 Uiso 0.254(6) 1 calc PR C 4

loop_
_atom_site_aniso_label
_atom_site_aniso_U_11
_atom_site_aniso_U_22
_atom_site_aniso_U_33
_atom_site_aniso_U_23
_atom_site_aniso_U_13
_atom_site_aniso_U_12
N1 0.037(3) 0.031(2) 0.021(2) 0.000(2) 0.0126(19) 0.011(2)
N2 0.027(3) 0.033(2) 0.024(2) -0.005(2) 0.0067(19) 0.006(2)
C1 0.041(4) 0.025(3) 0.024(3) 0.004(2) 0.015(3) 0.010(3)
C2 0.042(4) 0.031(3) 0.033(3) 0.003(3) 0.020(3) 0.010(3)
C3 0.044(4) 0.030(3) 0.035(3) -0.005(3) 0.015(3) 0.003(3)
C4 0.044(4) 0.025(3) 0.032(3) -0.002(3) 0.019(3) 0.001(3)
C5 0.050(4) 0.029(3) 0.034(3) 0.002(3) 0.024(3) 0.012(3)
C6 0.040(3) 0.020(3) 0.027(3) 0.001(2) 0.014(3) 0.006(2)
C7 0.041(4) 0.025(3) 0.029(3) 0.005(2) 0.020(3) 0.014(3)
C8 0.045(4) 0.026(3) 0.030(3) 0.001(2) 0.020(3) 0.012(3)
C9 0.040(4) 0.028(3) 0.029(3) 0.006(2) 0.017(3) 0.012(3)
C10 0.039(4) 0.034(3) 0.029(3) 0.004(3) 0.008(3) 0.012(3)
C11 0.040(4) 0.038(3) 0.022(3) 0.002(2) 0.012(3) 0.016(3)
C12 0.033(4) 0.025(3) 0.024(3) 0.008(2) 0.012(2) 0.009(2)
C13 0.033(3) 0.029(3) 0.024(3) 0.004(2) 0.005(2) 0.012(2)
C14 0.036(4) 0.035(3) 0.023(3) -0.002(2) 0.004(2) 0.010(3)
C15 0.039(4) 0.035(3) 0.023(3) 0.001(2) 0.013(2) 0.015(3)
C16 0.037(4) 0.027(3) 0.029(3) 0.009(2) 0.016(3) 0.011(2)
C17 0.036(4) 0.024(3) 0.029(3) 0.003(2) 0.014(2) 0.005(2)
C18 0.036(3) 0.024(3) 0.024(3) 0.003(2) 0.009(2) 0.010(2)
C19 0.038(4) 0.021(3) 0.027(3) 0.005(2) 0.012(2) 0.007(2)
C20 0.038(3) 0.027(3) 0.030(3) 0.000(3) 0.014(3) 0.004(2)
C21 0.049(4) 0.026(3) 0.030(3) -0.005(3) 0.017(3) 0.005(3)
C22 0.042(4) 0.030(3) 0.038(3) -0.002(3) 0.023(3) 0.005(3)
C23 0.035(3) 0.036(3) 0.033(3) 0.003(3) 0.013(3) 0.008(3)
C24 0.036(3) 0.025(3) 0.025(3) 0.003(2) 0.010(2) 0.009(3)
C25 0.045(4) 0.031(3) 0.031(3) 0.003(3) 0.017(3) 0.011(3)
C26 0.042(4) 0.030(3) 0.030(3) 0.003(2) 0.013(3) 0.009(3)
C27 0.046(4) 0.033(3) 0.035(3) -0.005(3) 0.021(3) 0.003(3)
C28 0.050(4) 0.030(3) 0.032(3) 0.000(3) 0.022(3) 0.004(3)
C29 0.035(3) 0.033(3) 0.023(3) 0.000(2) 0.013(2) 0.012(2)
C30 0.034(3) 0.033(3) 0.029(3) 0.002(3) 0.009(2) 0.010(2)
C31 0.033(3) 0.045(3) 0.028(3) 0.007(3) 0.015(2) 0.014(3)
C32 0.036(3) 0.044(3) 0.028(3) 0.002(3) 0.010(2) 0.017(3)
C33 0.049(4) 0.059(4) 0.026(3) 0.002(3) 0.008(3) 0.028(3)
C34 0.061(4) 0.058(4) 0.026(3) -0.003(3) 0.003(3) 0.033(3)
C35 0.081(5) 0.087(5) 0.027(3) -0.001(3) 0.003(3) 0.054(4)
C36A 0.072(4) 0.071(5) 0.023(4) -0.004(3) -0.013(3) 0.041(4)
C37A 0.072(4) 0.071(5) 0.024(4) -0.005(3) -0.011(3) 0.040(4)
C36B 0.072(4) 0.071(5) 0.023(4) -0.005(3) -0.012(3) 0.041(4)
C37B 0.072(4) 0.071(5) 0.024(4) -0.005(4) -0.013(3) 0.041(4)
C38 0.028(3) 0.064(4) 0.031(3) -0.014(3) 0.005(3) 0.010(3)
C39 0.030(4) 0.029(3) 0.122(6) -0.004(4) -0.010(4) -0.006(3)
C40A 0.035(3) 0.035(2) 0.034(3) 0.003(2) 0.008(2) 0.008(2)
C41A 0.035(3) 0.034(2) 0.035(3) 0.003(2) 0.009(2) 0.008(2)
C42A 0.030(3) 0.029(3) 0.030(3) 0.004(2) 0.010(2) 0.011(2)
C43A 0.030(3) 0.025(3) 0.030(3) 0.008(3) 0.012(3) 0.014(3)
C44A 0.038(3) 0.031(3) 0.037(3) 0.008(3) 0.005(3) 0.010(3)
C45A 0.043(4) 0.039(4) 0.044(4) 0.011(3) 0.006(3) 0.009(3)
C46A 0.083(6) 0.085(6) 0.084(6) 0.012(4) 0.013(4) 0.014(4)
C40B 0.035(3) 0.035(3) 0.035(3) 0.004(2) 0.008(2) 0.007(2)
C41B 0.035(3) 0.034(3) 0.035(3) 0.004(2) 0.008(2) 0.008(2)
C42B 0.036(3) 0.035(3) 0.036(3) 0.004(3) 0.009(3) 0.008(3)
C43B 0.031(3) 0.028(3) 0.031(3) 0.004(3) 0.009(3) 0.011(3)
C44B 0.032(3) 0.028(3) 0.032(3) 0.006(3) 0.008(3) 0.011(3)
C45B 0.039(4) 0.033(4) 0.038(4) 0.007(3) 0.007(3) 0.009(3)
C46B 0.055(6) 0.055(6) 0.057(6) 0.010(4) 0.008(4) 0.011(4)
C47A 0.036(3) 0.035(3) 0.034(3) 0.004(3) 0.008(3) 0.006(2)
C48A 0.036(3) 0.036(3) 0.036(3) 0.003(2) 0.009(2) 0.007(2)
C49A 0.039(3) 0.038(3) 0.042(3) 0.002(2) 0.010(2) 0.010(2)
C50A 0.046(3) 0.044(3) 0.048(3) 0.004(3) 0.008(3) 0.010(3)
C51A 0.053(4) 0.053(4) 0.056(4) 0.004(3) 0.007(3) 0.009(3)
C52A 0.048(3) 0.046(3) 0.051(3) 0.004(3) 0.008(3) 0.011(3)
C53A 0.042(5) 0.040(5) 0.040(5) 0.002(4) 0.013(4) 0.010(4)
C47B 0.036(3) 0.035(3) 0.034(3) 0.004(3) 0.007(3) 0.007(2)
C48B 0.038(2) 0.037(2) 0.037(2) 0.004(2) 0.008(2) 0.006(2)
C49B 0.048(3) 0.045(3) 0.050(3) 0.006(3) 0.008(3) 0.007(3)
C50B 0.043(3) 0.039(3) 0.045(3) 0.006(3) 0.010(3) 0.009(3)
C51B 0.043(3) 0.040(3) 0.045(3) 0.004(3) 0.008(3) 0.012(3)
C52B 0.048(3) 0.046(3) 0.050(3) 0.005(3) 0.008(3) 0.010(3)
C53B 0.040(5) 0.040(5) 0.040(5) 0.001(4) 0.010(4) 0.012(4)

loop_
_atom_type_symbol
_atom_type_description
_atom_type_scat_dispersion_real
_atom_type_scat_dispersion_imag
_atom_type_scat_source
C C 0.0181 0.0091 'International Tables Vol C Tables 4.2.6.8 and 6.1.1.4'
H H 0.0000 0.0000 'International Tables Vol C Tables 4.2.6.8 and 6.1.1.4'
N N 0.0311 0.0180 'International Tables Vol C Tables 4.2.6.8 and 6.1.1.4'

loop_
_geom_angle_atom_site_label_1
_geom_angle_atom_site_label_2
_geom_angle_atom_site_label_3
_geom_angle
_geom_angle_site_symmetry_3
C12 N1 C1 108.7(4) .
C12 N1 C29 125.9(4) .
C1 N1 C29 125.3(4) .
C13 N2 C24 108.5(4) .
C13 N2 C38 126.7(4) .
C24 N2 C38 124.7(4) .
C2 C1 N1 129.1(5) .
C2 C1 C6 121.9(5) .
N1 C1 C6 109.0(4) .
C1 C2 C3 117.8(5) .
C1 C2 H2A 121.1 .
C3 C2 H2A 121.1 .
C2 C3 C4 121.3(5) .
C2 C3 H3A 119.3 .
C4 C3 H3A 119.3 .
C5 C4 C3 119.9(5) .
C5 C4 C28 120.5(5) 2_565
C3 C4 C28 119.6(5) 2_565
C4 C5 C6 119.7(5) .
C4 C5 H5A 120.2 .
C6 C5 H5A 120.2 .
C5 C6 C1 119.4(5) .
C5 C6 C7 134.1(5) .
C1 C6 C7 106.4(4) .
C8 C7 C12 119.7(5) .
C8 C7 C6 133.6(5) .
C12 C7 C6 106.6(4) .
C7 C8 C9 119.8(5) .
C7 C8 H8A 120.1 .
C9 C8 H8A 120.1 .
C8 C9 C10 119.4(5) .
C8 C9 C25 121.0(4) .
C10 C9 C25 119.6(5) .
C11 C10 C9 122.0(5) .
C11 C10 H10A 119.0 .
C9 C10 H10A 119.0 .
C10 C11 C12 117.8(5) .
C10 C11 H11A 121.1 .
C12 C11 H11A 121.1 .
N1 C12 C11 129.5(4) .
N1 C12 C7 109.2(4) .
C11 C12 C7 121.3(5) .
N2 C13 C14 129.9(5) .
N2 C13 C18 109.4(4) .
C14 C13 C18 120.8(5) .
C15 C14 C13 118.3(5) .
C15 C14 H14A 120.8 .
C13 C14 H14A 120.8 .
C14 C15 C16 121.7(5) .
C14 C15 H15A 119.2 .
C16 C15 H15A 119.2 .
C17 C16 C15 120.1(5) .
C17 C16 C26 120.2(5) .
C15 C16 C26 119.7(4) .
C16 C17 C18 118.9(5) .
C16 C17 H17A 120.6 .
C18 C17 H17A 120.6 .
C17 C18 C13 120.2(4) .
C17 C18 C19 133.2(4) .
C13 C18 C19 106.5(4) .
C20 C19 C24 119.8(5) .
C20 C19 C18 133.9(5) .
C24 C19 C18 106.3(4) .
C19 C20 C21 118.9(5) .
C19 C20 H20A 120.5 .
C21 C20 H20A 120.5 .
C20 C21 C22 120.2(5) .
C20 C21 C27 119.9(5) .
C22 C21 C27 119.9(5) .
C23 C22 C21 121.9(5) .
C23 C22 H22A 119.0 .
C21 C22 H22A 119.0 .
C22 C23 C24 117.4(5) .
C22 C23 H23A 121.3 .
C24 C23 H23A 121.3 .
C23 C24 N2 129.0(5) .
C23 C24 C19 121.6(5) .
N2 C24 C19 109.3(4) .
C26 C25 C9 178.7(6) .
C25 C26 C16 179.2(6) .
C28 C27 C21 178.5(6) .
C27 C28 C4 177.6(6) 2_565
N1 C29 C30 113.5(4) .
N1 C29 H29A 108.9 .
C30 C29 H29A 108.9 .
N1 C29 H29B 108.9 .
C30 C29 H29B 108.9 .
H29A C29 H29B 107.7 .
C29 C30 C31 112.7(4) .
C29 C30 H30A 109.1 .
C31 C30 H30A 109.1 .
C29 C30 H30B 109.1 .
C31 C30 H30B 109.1 .
H30A C30 H30B 107.8 .
C32 C31 C30 113.0(4) .
C32 C31 H31A 109.0 .
C30 C31 H31A 109.0 .
C32 C31 H31B 109.0 .
C30 C31 H31B 109.0 .
H31A C31 H31B 107.8 .
C31 C32 C33 114.7(5) .
C31 C32 H32A 108.6 .
C33 C32 H32A 108.6 .
C31 C32 H32B 108.6 .
C33 C32 H32B 108.6 .
H32A C32 H32B 107.6 .
C34 C33 C32 113.5(5) .
C34 C33 H33A 108.9 .
C32 C33 H33A 108.9 .
C34 C33 H33B 108.9 .
C32 C33 H33B 108.9 .
H33A C33 H33B 107.7 .
C33 C34 C35 115.0(5) .
C33 C34 H34A 108.5 .
C35 C34 H34A 108.5 .
C33 C34 H34B 108.5 .
C35 C34 H34B 108.5 .
H34A C34 H34B 107.5 .
C34 C35 C36B 117.8(9) .
C34 C35 C36A 113.0(7) .
C34 C35 H35A 109.0 .
C36B C35 H35A 91.9 .
C36A C35 H35A 109.0 .
C34 C35 H35B 109.0 .
C36B C35 H35B 119.2 .
C36A C35 H35B 109.0 .
H35A C35 H35B 107.8 .
C34 C35 H35C 107.7 .
C36B C35 H35C 106.6 .
C36A C35 H35C 93.5 .
H35A C35 H35C 124.0 .
C34 C35 H35D 108.5 .
C36B C35 H35D 108.7 .
C36A C35 H35D 124.7 .
H35B C35 H35D 89.6 .
H35C C35 H35D 107.2 .
C37A C36A C35 118.0(10) .
C37A C36A H36A 107.8 .
C35 C36A H36A 107.8 .
C37A C36A H36B 107.8 .
C35 C36A H36B 107.8 .
H36A C36A H36B 107.2 .
C36A C37A H37A 109.5 .
C36A C37A H37B 109.5 .
H37A C37A H37B 109.5 .
C36A C37A H37C 109.5 .
H37A C37A H37C 109.5 .
H37B C37A H37C 109.5 .
C37B C36B C35 94.0(9) .
C37B C36B H36C 112.9 .
C35 C36B H36C 112.9 .
C37B C36B H36D 112.9 .
C35 C36B H36D 112.9 .
H36C C36B H36D 110.3 .
C36B C37B H37D 109.5 .
C36B C37B H37E 109.5 .
H37D C37B H37E 109.5 .
C36B C37B H37F 109.5 .
H37D C37B H37F 109.5 .
H37E C37B H37F 109.5 .
N2 C38 C39 113.8(5) .
N2 C38 H38A 108.8 .
C39 C38 H38A 108.8 .
N2 C38 H38B 108.8 .
C39 C38 H38B 108.8 .
H38A C38 H38B 107.7 .
C38 C39 C40A 127.7(7) .
C38 C39 C40B 126.5(10) .
C38 C39 C47A 97.3(7) .
C38 C39 C47B 104.2(8) .
C38 C39 H39A 105.4 .
C40A C39 H39A 105.4 .
C40B C39 H39A 112.2 .
C47A C39 H39A 153.5 .
C47B C39 H39A 142.1 .
C38 C39 H39B 105.4 .
C40A C39 H39B 105.4 .
C40B C39 H39B 99.4 .
C47A C39 H39B 80.2 .
C47B C39 H39B 88.2 .
H39A C39 H39B 106.0 .
C38 C39 H39C 105.7 .
C40A C39 H39C 98.5 .
C40B C39 H39C 105.7 .
C47A C39 H39C 147.3 .
C47B C39 H39C 135.2 .
H39B C39 H39C 114.5 .
C38 C39 H39D 105.7 .
C40A C39 H39D 111.0 .
C40B C39 H39D 105.7 .
C47A C39 H39D 89.2 .
C47B C39 H39D 96.8 .
H39A C39 H39D 97.4 .
H39C C39 H39D 106.1 .
C38 C39 H39E 112.3 .
C40B C39 H39E 73.2 .
C47A C39 H39E 112.3 .
C47B C39 H39E 100.2 .
H39B C39 H39E 137.7 .
H39D C39 H39E 132.6 .
C38 C39 H39F 112.3 .
C40A C39 H39F 117.2 .
C40B C39 H39F 114.9 .
C47A C39 H39F 112.3 .
C47B C39 H39F 117.3 .
H39C C39 H39F 80.3 .
H39E C39 H39F 109.9 .
C38 C39 H39G 110.9 .
C40A C39 H39G 75.4 .
C40B C39 H39G 83.0 .
C47A C39 H39G 123.1 .
C47B C39 H39G 110.9 .
H39B C39 H39G 132.3 .
H39D C39 H39G 125.7 .
H39F C39 H39G 101.3 .
C38 C39 H39H 110.9 .
C40A C39 H39H 115.5 .
C40B C39 H39H 112.2 .
C47A C39 H39H 105.0 .
C47B C39 H39H 110.9 .
H39A C39 H39H 79.6 .
H39C C39 H39H 88.3 .
H39E C39 H39H 117.0 .
H39G C39 H39H 108.9 .
C41A C40A C39 116.1(8) .
C41A C40A H40A 108.3 .
C39 C40A H40A 108.3 .
C41A C40A H40B 108.3 .
C39 C40A H40B 108.3 .
H40A C40A H40B 107.4 .
C40A C41A C42A 114.7(10) .
C40A C41A H41A 108.6 .
C42A C41A H41A 108.6 .
C40A C41A H41B 108.6 .
C42A C41A H41B 108.6 .
H41A C41A H41B 107.6 .
C43A C42A C41A 114.4(8) .
C43A C42A H42A 108.7 .
C41A C42A H42A 108.7 .
C43A C42A H42B 108.7 .
C41A C42A H42B 108.7 .
H42A C42A H42B 107.6 .
C42A C43A C44A 112.1(8) .
C42A C43A H43A 109.2 .
C44A C43A H43A 109.2 .
C42A C43A H43B 109.2 .
C44A C43A H43B 109.2 .
H43A C43A H43B 107.9 .
C45A C44A C43A 112.6(8) .
C45A C44A H44A 109.1 .
C43A C44A H44A 109.1 .
C45A C44A H44B 109.1 .
C43A C44A H44B 109.1 .
H44A C44A H44B 107.8 .
C44A C45A C46A 110.8(8) .
C44A C45A H45A 109.5 .
C46A C45A H45A 109.5 .
C44A C45A H45B 109.5 .
C46A C45A H45B 109.5 .
H45A C45A H45B 108.1 .
C45A C46A H46A 109.5 .
C45A C46A H46B 109.5 .
H46A C46A H46B 109.5 .
C45A C46A H46C 109.5 .
H46A C46A H46C 109.5 .
H46B C46A H46C 109.5 .
C41B C40B C39 113.7(11) .
C41B C40B H40C 108.8 .
C39 C40B H40C 108.8 .
C41B C40B H40D 108.8 .
C39 C40B H40D 108.8 .
H40C C40B H40D 107.7 .
C40B C41B C42B 112.8(11) .
C40B C41B H41C 109.0 .
C42B C41B H41C 109.0 .
C40B C41B H41D 109.0 .
C42B C41B H41D 109.0 .
H41C C41B H41D 107.8 .
C41B C42B C43B 114.7(14) .
C41B C42B H42C 108.6 .
C43B C42B H42C 108.6 .
C41B C42B H42D 108.6 .
C43B C42B H42D 108.6 .
H42C C42B H42D 107.6 .
C44B C43B C42B 111.5(10) .
C44B C43B H43C 109.3 .
C42B C43B H43C 109.3 .
C44B C43B H43D 109.3 .
C42B C43B H43D 109.3 .
H43C C43B H43D 108.0 .
C43B C44B C45B 111.8(11) .
C43B C44B H44C 109.3 .
C45B C44B H44C 109.3 .
C43B C44B H44D 109.3 .
C45B C44B H44D 109.3 .
H44C C44B H44D 107.9 .
C46B C45B C44B 112.5(11) .
C46B C45B H45C 109.1 .
C44B C45B H45C 109.1 .
C46B C45B H45D 109.1 .
C44B C45B H45D 109.1 .
H45C C45B H45D 107.8 .
C45B C46B H46D 109.5 .
C45B C46B H46E 109.5 .
H46D C46B H46E 109.5 .
C45B C46B H46F 109.5 .
H46D C46B H46F 109.5 .
H46E C46B H46F 109.5 .
C48A C47A C39 113.7(10) .
C48A C47A H47A 108.8 .
C39 C47A H47A 108.8 .
C48A C47A H47B 108.8 .
C39 C47A H47B 108.8 .
H47A C47A H47B 107.7 .
C47A C48A C49A 113.8(9) .
C47A C48A H48A 108.8 .
C49A C48A H48A 108.8 .
C47A C48A H48B 108.8 .
C49A C48A H48B 108.8 .
H48A C48A H48B 107.7 .
C50A C49A C48A 116.1(9) .
C50A C49A H49A 108.3 .
C48A C49A H49A 108.3 .
C50A C49A H49B 108.3 .
C48A C49A H49B 108.3 .
H49A C49A H49B 107.4 .
C49A C50A C51A 110.4(9) .
C49A C50A H50A 109.6 .
C51A C50A H50A 109.6 .
C49A C50A H50B 109.6 .
C51A C50A H50B 109.6 .
H50A C50A H50B 108.1 .
C52A C51A C50A 108.7(9) .
C52A C51A H51A 110.0 .
C50A C51A H51A 110.0 .
C52A C51A H51B 110.0 .
C50A C51A H51B 110.0 .
H51A C51A H51B 108.3 .
C53A C52A C51A 110.6(10) .
C53A C52A H52A 109.5 .
C51A C52A H52A 109.5 .
C53A C52A H52B 109.5 .
C51A C52A H52B 109.5 .
H52A C52A H52B 108.1 .
C52A C53A H53A 109.5 .
C52A C53A H53B 109.5 .
H53A C53A H53B 109.5 .
C52A C53A H53C 109.5 .
H53A C53A H53C 109.5 .
H53B C53A H53C 109.5 .
C48B C47B C39 105.5(8) .
C48B C47B H47C 110.6 .
C39 C47B H47C 110.6 .
C48B C47B H47D 110.6 .
C39 C47B H47D 110.6 .
H47C C47B H47D 108.8 .
C47B C48B C49B 105.3(8) .
C47B C48B H48C 110.7 .
C49B C48B H48C 110.7 .
C47B C48B H48D 110.7 .
C49B C48B H48D 110.7 .
H48C C48B H48D 108.8 .
C50B C49B C48B 106.4(8) .
C50B C49B H49C 110.4 .
C48B C49B H49C 110.4 .
C50B C49B H49D 110.4 .
C48B C49B H49D 110.4 .
H49C C49B H49D 108.6 .
C51B C50B C49B 108.6(9) .
C51B C50B H50C 110.0 .
C49B C50B H50C 110.0 .
C51B C50B H50D 110.0 .
C49B C50B H50D 110.0 .
H50C C50B H50D 108.4 .
C52B C51B C50B 113.6(10) .
C52B C51B H51C 108.9 .
C50B C51B H51C 108.9 .
C52B C51B H51D 108.9 .
C50B C51B H51D 108.9 .
H51C C51B H51D 107.7 .
C51B C52B C53B 113.0(11) .
C51B C52B H52C 109.0 .
C53B C52B H52C 109.0 .
C51B C52B H52D 109.0 .
C53B C52B H52D 109.0 .
H52C C52B H52D 107.8 .
C52B C53B H53D 109.5 .
C52B C53B H53E 109.5 .
H53D C53B H53E 109.5 .
C52B C53B H53F 109.5 .
H53D C53B H53F 109.5 .
H53E C53B H53F 109.5 .

loop_
_geom_bond_atom_site_label_1
_geom_bond_atom_site_label_2
_geom_bond_distance
_geom_bond_site_symmetry_2
N1 C12 1.375(7) .
N1 C1 1.389(6) .
N1 C29 1.455(6) .
N2 C13 1.384(7) .
N2 C24 1.388(6) .
N2 C38 1.453(7) .
C1 C2 1.385(8) .
C1 C6 1.409(7) .
C2 C3 1.392(7) .
C2 H2A 0.9500 .
C3 C4 1.410(7) .
C3 H3A 0.9500 .
C4 C5 1.386(8) .
C4 C28 1.437(7) 2_565
C5 C6 1.392(7) .
C5 H5A 0.9500 .
C6 C7 1.445(7) .
C7 C8 1.385(8) .
C7 C12 1.410(7) .
C8 C9 1.393(7) .
C8 H8A 0.9500 .
C9 C10 1.401(7) .
C9 C25 1.442(9) .
C10 C11 1.384(8) .
C10 H10A 0.9500 .
C11 C12 1.393(7) .
C11 H11A 0.9500 .
C13 C14 1.391(7) .
C13 C18 1.409(7) .
C14 C15 1.373(7) .
C14 H14A 0.9500 .
C15 C16 1.406(7) .
C15 H15A 0.9500 .
C16 C17 1.384(7) .
C16 C26 1.441(9) .
C17 C18 1.393(7) .
C17 H17A 0.9500 .
C18 C19 1.454(7) .
C19 C20 1.386(7) .
C19 C24 1.411(7) .
C20 C21 1.389(7) .
C20 H20A 0.9500 .
C21 C22 1.398(8) .
C21 C27 1.446(7) .
C22 C23 1.381(7) .
C22 H22A 0.9500 .
C23 C24 1.386(7) .
C23 H23A 0.9500 .
C25 C26 1.202(8) .
C27 C28 1.197(7) .
C28 C4 1.437(7) 2_565
C29 C30 1.518(7) .
C29 H29A 0.9900 .
C29 H29B 0.9900 .
C30 C31 1.531(7) .
C30 H30A 0.9900 .
C30 H30B 0.9900 .
C31 C32 1.522(7) .
C31 H31A 0.9900 .
C31 H31B 0.9900 .
C32 C33 1.528(7) .
C32 H32A 0.9900 .
C32 H32B 0.9900 .
C33 C34 1.519(8) .
C33 H33A 0.9900 .
C33 H33B 0.9900 .
C34 C35 1.520(7) .
C34 H34A 0.9900 .
C34 H34B 0.9900 .
C35 C36B 1.521(10) .
C35 C36A 1.555(10) .
C35 H35A 0.9900 .
C35 H35B 0.9900 .
C35 H35C 0.9899 .
C35 H35D 0.9898 .
C36A C37A 1.525(10) .
C36A H36A 0.9900 .
C36A H36B 0.9900 .
C37A H37A 0.9800 .
C37A H37B 0.9800 .
C37A H37C 0.9800 .
C36B C37B 1.511(11) .
C36B H36C 0.9900 .
C36B H36D 0.9900 .
C37B H37D 0.9800 .
C37B H37E 0.9800 .
C37B H37F 0.9800 .
C38 C39 1.515(8) .
C38 H38A 0.9900 .
C38 H38B 0.9900 .
C39 C40A 1.533(9) .
C39 C40B 1.536(11) .
C39 C47A 1.552(10) .
C39 C47B 1.580(10) .
C39 H39A 0.9900 .
C39 H39B 0.9900 .
C39 H39C 0.9900 .
C39 H39D 0.9900 .
C39 H39E 0.9900 .
C39 H39F 0.9900 .
C39 H39G 0.9900 .
C39 H39H 0.9900 .
C40A C41A 1.514(10) .
C40A H40A 0.9900 .
C40A H40B 0.9900 .
C41A C42A 1.535(10) .
C41A H41A 0.9900 .
C41A H41B 0.9900 .
C42A C43A 1.530(9) .
C42A H42A 0.9900 .
C42A H42B 0.9900 .
C43A C44A 1.547(9) .
C43A H43A 0.9900 .
C43A H43B 0.9900 .
C44A C45A 1.527(9) .
C44A H44A 0.9900 .
C44A H44B 0.9900 .
C45A C46A 1.548(10) .
C45A H45A 0.9900 .
C45A H45B 0.9900 .
C46A H46A 0.9800 .
C46A H46B 0.9800 .
C46A H46C 0.9800 .
C40B C41B 1.527(11) .
C40B H40C 0.9900 .
C40B H40D 0.9900 .
C41B C42B 1.542(11) .
C41B H41C 0.9900 .
C41B H41D 0.9900 .
C42B C43B 1.551(10) .
C42B H42C 0.9900 .
C42B H42D 0.9900 .
C43B C44B 1.520(11) .
C43B H43C 0.9900 .
C43B H43D 0.9900 .
C44B C45B 1.547(11) .
C44B H44C 0.9900 .
C44B H44D 0.9900 .
C45B C46B 1.526(11) .
C45B H45C 0.9900 .
C45B H45D 0.9900 .
C46B H46D 0.9800 .
C46B H46E 0.9800 .
C46B H46F 0.9800 .
C47A C48A 1.524(10) .
C47A H47A 0.9900 .
C47A H47B 0.9900 .
C48A C49A 1.529(10) .
C48A H48A 0.9900 .
C48A H48B 0.9900 .
C49A C50A 1.499(10) .
C49A H49A 0.9900 .
C49A H49B 0.9900 .
C50A C51A 1.564(10) .
C50A H50A 0.9900 .
C50A H50B 0.9900 .
C51A C52A 1.552(11) .
C51A H51A 0.9900 .
C51A H51B 0.9900 .
C52A C53A 1.536(11) .
C52A H52A 0.9900 .
C52A H52B 0.9900 .
C53A H53A 0.9800 .
C53A H53B 0.9800 .
C53A H53C 0.9800 .
C47B C48B 1.571(10) .
C47B H47C 0.9900 .
C47B H47D 0.9900 .
C48B C49B 1.591(10) .
C48B H48C 0.9900 .
C48B H48D 0.9900 .
C49B C50B 1.550(10) .
C49B H49C 0.9900 .
C49B H49D 0.9900 .
C50B C51B 1.543(10) .
C50B H50C 0.9900 .
C50B H50D 0.9900 .
C51B C52B 1.515(10) .
C51B H51C 0.9900 .
C51B H51D 0.9900 .
C52B C53B 1.538(11) .
C52B H52C 0.9900 .
C52B H52D 0.9900 .
C53B H53D 0.9800 .
C53B H53E 0.9800 .
C53B H53F 0.9800 .

loop_
_geom_torsion_atom_site_label_1
_geom_torsion_atom_site_label_2
_geom_torsion_atom_site_label_3
_geom_torsion_atom_site_label_4
_geom_torsion
_geom_torsion_site_symmetry_1
_geom_torsion_site_symmetry_4
C12 N1 C1 C2 -177.0(5) . .
C29 N1 C1 C2 4.6(8) . .
C12 N1 C1 C6 0.3(5) . .
C29 N1 C1 C6 -178.2(4) . .
N1 C1 C2 C3 176.9(5) . .
C6 C1 C2 C3 0.0(8) . .
C1 C2 C3 C4 0.0(8) . .
C2 C3 C4 C5 0.0(8) . .
C2 C3 C4 C28 178.6(5) . 2_565
C3 C4 C5 C6 0.0(8) . .
C28 C4 C5 C6 -178.5(5) 2_565 .
C4 C5 C6 C1 -0.1(8) . .
C4 C5 C6 C7 -177.1(5) . .
C2 C1 C6 C5 0.1(8) . .
N1 C1 C6 C5 -177.4(4) . .
C2 C1 C6 C7 177.8(5) . .
N1 C1 C6 C7 0.3(6) . .
C5 C6 C7 C8 0.0(10) . .
C1 C6 C7 C8 -177.3(6) . .
C5 C6 C7 C12 176.5(6) . .
C1 C6 C7 C12 -0.8(6) . .
C12 C7 C8 C9 0.7(7) . .
C6 C7 C8 C9 176.9(5) . .
C7 C8 C9 C10 -0.1(8) . .
C7 C8 C9 C25 -179.0(5) . .
C8 C9 C10 C11 0.0(8) . .
C25 C9 C10 C11 179.0(5) . .
C9 C10 C11 C12 -0.6(8) . .
C1 N1 C12 C11 178.5(5) . .
C29 N1 C12 C11 -3.0(8) . .
C1 N1 C12 C7 -0.8(5) . .
C29 N1 C12 C7 177.6(4) . .
C10 C11 C12 N1 -178.0(5) . .
C10 C11 C12 C7 1.2(7) . .
C8 C7 C12 N1 178.1(4) . .
C6 C7 C12 N1 1.0(6) . .
C8 C7 C12 C11 -1.3(7) . .
C6 C7 C12 C11 -178.4(5) . .
C24 N2 C13 C14 179.4(5) . .
C38 N2 C13 C14 1.3(9) . .
C24 N2 C13 C18 -0.4(6) . .
C38 N2 C13 C18 -178.5(5) . .
N2 C13 C14 C15 -179.4(5) . .
C18 C13 C14 C15 0.4(7) . .
C13 C14 C15 C16 1.0(8) . .
C14 C15 C16 C17 -1.7(8) . .
C14 C15 C16 C26 178.5(5) . .
C15 C16 C17 C18 0.9(7) . .
C26 C16 C17 C18 -179.2(5) . .
C16 C17 C18 C13 0.4(7) . .
C16 C17 C18 C19 178.7(5) . .
N2 C13 C18 C17 178.8(4) . .
C14 C13 C18 C17 -1.1(7) . .
N2 C13 C18 C19 0.1(6) . .
C14 C13 C18 C19 -179.8(4) . .
C17 C18 C19 C20 0.3(10) . .
C13 C18 C19 C20 178.8(5) . .
C17 C18 C19 C24 -178.2(5) . .
C13 C18 C19 C24 0.3(5) . .
C24 C19 C20 C21 -1.3(7) . .
C18 C19 C20 C21 -179.6(5) . .
C19 C20 C21 C22 2.1(8) . .
C19 C20 C21 C27 -177.5(5) . .
C20 C21 C22 C23 -1.8(8) . .
C27 C21 C22 C23 177.8(5) . .
C21 C22 C23 C24 0.7(8) . .
C22 C23 C24 N2 179.5(5) . .
C22 C23 C24 C19 0.1(8) . .
C13 N2 C24 C23 -178.9(5) . .
C38 N2 C24 C23 -0.7(9) . .
C13 N2 C24 C19 0.6(6) . .
C38 N2 C24 C19 178.8(5) . .
C20 C19 C24 C23 0.2(8) . .
C18 C19 C24 C23 179.0(5) . .
C20 C19 C24 N2 -179.3(4) . .
C18 C19 C24 N2 -0.6(6) . .
C12 N1 C29 C30 -97.5(6) . .
C1 N1 C29 C30 80.8(6) . .
N1 C29 C30 C31 167.6(4) . .
C29 C30 C31 C32 -77.2(6) . .
C30 C31 C32 C33 175.7(5) . .
C31 C32 C33 C34 -178.6(5) . .
C32 C33 C34 C35 178.6(5) . .
C33 C34 C35 C36B 174.8(7) . .
C33 C34 C35 C36A -166.6(7) . .
C34 C35 C36A C37A -178.1(8) . .
C36B C35 C36A C37A -68(4) . .
C34 C35 C36B C37B 85.2(12) . .
C36A C35 C36B C37B 7(3) . .
C13 N2 C38 C39 -102.3(6) . .
C24 N2 C38 C39 79.9(7) . .
N2 C38 C39 C40A 38.2(13) . .
N2 C38 C39 C40B 48(2) . .
N2 C38 C39 C47A 80.4(9) . .
N2 C38 C39 C47B 70.2(10) . .
C38 C39 C40A C41A -179.7(11) . .
C40B C39 C40A C41A 96(9) . .
C47A C39 C40A C41A 117.8(19) . .
C47B C39 C40A C41A 121(2) . .
C39 C40A C41A C42A -177.0(13) . .
C40A C41A C42A C43A -172.4(13) . .
C41A C42A C43A C44A 67.1(16) . .
C42A C43A C44A C45A -172.2(12) . .
C43A C44A C45A C46A 33(2) . .
C38 C39 C40B C41B -166.7(19) . .
C40A C39 C40B C41B -65(9) . .
C47A C39 C40B C41B 140(4) . .
C47B C39 C40B C41B 145(5) . .
C39 C40B C41B C42B -130(3) . .
C40B C41B C42B C43B -162(3) . .
C41B C42B C43B C44B 48(4) . .
C42B C43B C44B C45B -116(3) . .
C43B C44B C45B C46B -61(4) . .
C38 C39 C47A C48A 175.8(12) . .
C40A C39 C47A C48A -49.2(13) . .
C40B C39 C47A C48A -45(2) . .
C47B C39 C47A C48A -59(4) . .
C39 C47A C48A C49A -88.6(18) . .
C47A C48A C49A C50A -20(2) . .
C48A C49A C50A C51A -70(2) . .
C49A C50A C51A C52A -65(2) . .
C50A C51A C52A C53A -79(2) . .
C38 C39 C47B C48B 155.4(11) . .
C40A C39 C47B C48B -69.0(15) . .
C40B C39 C47B C48B -62(3) . .
C47A C39 C47B C48B 99(4) . .
C39 C47B C48B C49B -47.8(16) . .
C47B C48B C49B C50B -98.3(18) . .
C48B C49B C50B C51B -36(2) . .
C49B C50B C51B C52B 147.3(18) . .
C50B C51B C52B C53B 60(3) . .
